data_2312598
loop_
_publ_author_name
'Zhang, Zheng'
'Zhao, Lei'
'Yu, Hai Yan'
'Zhang, Hong Tao'

_publ_section_title
;
 2D coordination polymers of cadmium(II) and zinc(II) derived from
 N,N'-bis(glycinyl)pyromellitic diimide: microwave-assisted synthesis,
 structures, spectroscopic properties and influence of metal-ion size.
;
_journal_coeditor_code OP3031
_journal_issue 10
_journal_name_full 'Acta crystallographica. Section C, Structural chemistry'
_journal_paper_doi 10.1107/S2053229624008003
_journal_volume 80
_journal_year 2024
_chemical_formula_iupac '[Zn (C14 H6 N2 O8) (H2 O)2], H2 O'
_chemical_formula_moiety 'C14 H10 N2 O10 Zn, H2 O'
_chemical_formula_sum 'C14 H12 N2 O11 Zn'
_chemical_formula_weight 449.63
_chemical_name_systematic
;Poly[[tetraaqua[\m~4~-2,2'-(1,3,5,7-tetraoxo-1,2,3,5,6,7-hexahydropyrrolo[3,4-<i>f</i>]isoindole-2,6-diyl)diacetato-\k^4^<i>O</i>,<i>O</i>':<i>O</i>'',<i>O</i>''']
[\m~2~-2,2'-(1,3,5,7-tetraoxo-1,2,3,5,6,7-hexahydropyrrolo[3,4-<i>f</i>]isoindole-2,6-diyl)diacetato-\k^2^<i>O</i>:<i>O</i>']dizinc(II)]
dihydrate]
;
_space_group_crystal_system monoclinic
_space_group_IT_number 14
_space_group_name_Hall '-P 2yn'
_space_group_name_H-M_alt 'P 1 21/n 1'
_atom_sites_solution_hydrogens geom
_atom_sites_solution_primary direct
_atom_sites_solution_secondary difmap
_audit_creation_method SHELXL-2014/7
_cell_angle_alpha 90
_cell_angle_beta 94.409(2)
_cell_angle_gamma 90
_cell_formula_units_Z 4
_cell_length_a 10.7680(12)
_cell_length_b 5.0511(5)
_cell_length_c 29.334(3)
_cell_measurement_reflns_used 2916
_cell_measurement_temperature 298(2)
_cell_measurement_theta_max 26.39
_cell_measurement_theta_min 2.71
_cell_volume 1590.8(3)
_computing_cell_refinement
;
SAINT (Bruker, 2004)
;
_computing_data_collection
;
APEX2 (Bruker, 2004)
;
_computing_data_reduction
;
SAINT (Bruker, 2004)
;
_computing_molecular_graphics
;
DIAMOND (Brandenburg, 2008)
;
_computing_structure_refinement
;
SHELXL2014 (Sheldrick, 2015)
;
_computing_structure_solution
;
SHELXS97 (Sheldrick, 2008)
;
_diffrn_ambient_temperature 298(2)
_diffrn_measured_fraction_theta_full 0.997
_diffrn_measured_fraction_theta_max 0.993
_diffrn_measurement_device_type 'Bruker APEXII CCD'
_diffrn_measurement_method '\f and \w scans'
_diffrn_radiation_type MoK\a
_diffrn_radiation_wavelength 0.71073
_diffrn_reflns_av_R_equivalents 0.0614
_diffrn_reflns_av_unetI/netI 0.0671
_diffrn_reflns_limit_h_max 14
_diffrn_reflns_limit_h_min -14
_diffrn_reflns_limit_k_max 6
_diffrn_reflns_limit_k_min -6
_diffrn_reflns_limit_l_max 34
_diffrn_reflns_limit_l_min -37
_diffrn_reflns_number 13203
_diffrn_reflns_theta_full 25.242
_diffrn_reflns_theta_max 27.568
_diffrn_reflns_theta_min 1.970
_diffrn_source 'fine-focus sealed tube'
_exptl_absorpt_coefficient_mu 1.616
_exptl_absorpt_correction_T_max 0.7456
_exptl_absorpt_correction_T_min 0.5798
_exptl_absorpt_correction_type multi-scan
_exptl_absorpt_process_details
;
(SADABS; Bruker, 2004)
;
_exptl_crystal_colour colorless
_exptl_crystal_density_diffrn 1.877
_exptl_crystal_description needle
_exptl_crystal_F_000 912
_exptl_crystal_size_max 0.440
_exptl_crystal_size_mid 0.070
_exptl_crystal_size_min 0.018
_refine_diff_density_max 0.796
_refine_diff_density_min -0.411
_refine_ls_extinction_method none
_refine_ls_goodness_of_fit_ref 1.014
_refine_ls_hydrogen_treatment constr
_refine_ls_matrix_type full
_refine_ls_number_parameters 253
_refine_ls_number_reflns 3664
_refine_ls_number_restraints 0
_refine_ls_restrained_S_all 1.014
_refine_ls_R_factor_all 0.0748
_refine_ls_R_factor_gt 0.0433
_refine_ls_shift/su_max 0.000
_refine_ls_shift/su_mean 0.000
_refine_ls_structure_factor_coef Fsqd
_refine_ls_weighting_details 'w=1/[\s^2^(Fo^2^)+(0.0543P)^2^] where P=(Fo^2^+2Fc^2^)/3'
_refine_ls_weighting_scheme calc
_refine_ls_wR_factor_gt 0.1008
_refine_ls_wR_factor_ref 0.1152
_reflns_number_gt 2458
_reflns_number_total 3664
_reflns_threshold_expression 'I > 2\s(I)'
_cod_data_source_file op3031sup1.cif
_cod_data_source_block 2
_cod_original_sg_symbol_H-M 'P 21/n'
_cod_database_code 2312598
_shelx_space_group_comment
;
The symmetry employed for this shelxl refinement is uniquely defined
by the following loop, which should always be used as a source of
symmetry information in preference to the above space-group names.
They are only intended as comments.
;
_shelx_estimated_absorpt_t_min 0.537
_shelx_estimated_absorpt_t_max 0.972

loop_
_space_group_symop_operation_xyz
'x, y, z'
'-x+1/2, y+1/2, -z+1/2'
'-x, -y, -z'
'x-1/2, -y-1/2, z-1/2'

loop_
_atom_site_type_symbol
_atom_site_label
_atom_site_fract_x
_atom_site_fract_y
_atom_site_fract_z
_atom_site_U_iso_or_equiv
_atom_site_adp_type
_atom_site_calc_flag
_atom_site_occupancy
_atom_site_disorder_assembly
_atom_site_disorder_group
C C1 0.4391(3) 0.5990(7) 0.32345(11) 0.0262(7) Uani d 1 . .
C C2 0.4188(4) 0.4497(7) 0.36730(11) 0.0305(8) Uani d 1 . .
H H2A 0.3331 0.3892 0.3663 0.037 Uiso calc 1 . .
H H2B 0.4723 0.2950 0.3693 0.037 Uiso calc 1 . .
C C3 0.5506(3) 0.5913(7) 0.43788(11) 0.0256(7) Uani d 1 . .
C C4 0.5366(3) 0.7987(7) 0.47309(10) 0.0240(7) Uani d 1 . .
C C5 0.4266(3) 0.9369(6) 0.46195(11) 0.0224(7) Uani d 1 . .
C C6 0.3684(3) 0.8204(7) 0.41857(11) 0.0237(7) Uani d 1 . .
C C7 0.3861(3) 1.1407(6) 0.48843(11) 0.0237(7) Uani d 1 . .
H H7 0.3120 1.2310 0.4809 0.028 Uiso calc 1 . .
C C8 0.6129(3) 0.6407(6) 0.01487(11) 0.0242(7) Uani d 1 . .
H H8 0.6855 0.7310 0.0244 0.029 Uiso calc 1 . .
C C9 0.5658(3) 0.4378(6) 0.03991(10) 0.0209(7) Uani d 1 . .
C C10 0.6156(3) 0.3236(7) 0.08485(11) 0.0253(7) Uani d 1 . .
C C11 0.4569(3) 0.3004(7) 0.02579(11) 0.0227(7) Uani d 1 . .
C C12 0.4355(3) 0.0962(7) 0.06104(11) 0.0250(7) Uani d 1 . .
C C13 0.5431(3) -0.0332(7) 0.13647(11) 0.0303(8) Uani d 1 . .
H H13A 0.6287 -0.0918 0.1423 0.036 Uiso calc 1 . .
H H13B 0.4914 -0.1896 0.1319 0.036 Uiso calc 1 . .
C C14 0.5044(3) 0.1145(6) 0.17844(11) 0.0234(7) Uani d 1 . .
N N1 0.4448(3) 0.6117(5) 0.40763(9) 0.0250(6) Uani d 1 . .
N N2 0.5332(3) 0.1231(5) 0.09482(9) 0.0260(6) Uani d 1 . .
O O1 0.4113(2) 0.4631(5) 0.28711(8) 0.0330(6) Uani d 1 . .
O O2 0.4782(3) 0.8266(5) 0.32493(9) 0.0423(7) Uani d 1 . .
O O3 0.6330(2) 0.4309(5) 0.43547(8) 0.0374(6) Uani d 1 . .
O O4 0.2732(2) 0.8867(5) 0.39645(8) 0.0319(6) Uani d 1 . .
O O5 0.4946(2) 0.3628(4) 0.17535(7) 0.0277(5) Uani d 1 . .
O O6 0.4889(2) -0.0166(5) 0.21364(8) 0.0371(6) Uani d 1 . .
O O7 0.7086(2) 0.3868(5) 0.10783(8) 0.0362(6) Uani d 1 . .
O O8 0.3545(2) -0.0681(5) 0.06077(8) 0.0362(6) Uani d 1 . .
O O9 0.6513(2) 0.5687(5) 0.25468(9) 0.0377(6) Uani d 1 . .
O O10 0.2783(3) 0.6020(6) 0.20164(9) 0.0523(8) Uani d 1 . .
O O11 0.6808(2) 0.1287(5) 0.31092(9) 0.0423(7) Uani d 1 . .
H H11A 0.7108 0.0940 0.3379 0.051 Uiso d 1 . .
H H11B 0.6150 0.0357 0.3075 0.051 Uiso d 1 . .
H H10A 0.2749 0.5711 0.1730 0.051 Uiso d 1 . .
H H10B 0.2480 0.7579 0.2037 0.051 Uiso d 1 . .
H H9A 0.6572 0.4504 0.2758 0.051 Uiso d 1 . .
H H9B 0.6957 0.5197 0.2333 0.051 Uiso d 1 . .
Zn Zn1 0.46404(4) 0.59945(7) 0.22872(2) 0.02526(14) Uani d 1 . .

loop_
_atom_site_aniso_label
_atom_site_aniso_U_11
_atom_site_aniso_U_22
_atom_site_aniso_U_33
_atom_site_aniso_U_12
_atom_site_aniso_U_13
_atom_site_aniso_U_23
C1 0.0284(17) 0.030(2) 0.0200(18) 0.0034(15) 0.0033(13) 0.0024(15)
C2 0.048(2) 0.025(2) 0.0183(18) -0.0046(16) -0.0007(15) -0.0012(14)
C3 0.0332(18) 0.0266(18) 0.0174(17) 0.0014(16) 0.0051(13) 0.0033(15)
C4 0.0271(17) 0.0267(18) 0.0186(17) 0.0007(14) 0.0045(13) -0.0015(14)
C5 0.0251(16) 0.0262(19) 0.0160(16) -0.0010(13) 0.0021(13) 0.0031(13)
C6 0.0269(17) 0.0243(18) 0.0203(17) -0.0049(14) 0.0048(14) 0.0025(14)
C7 0.0206(16) 0.0294(19) 0.0210(17) 0.0036(14) 0.0013(13) 0.0015(14)
C8 0.0226(16) 0.0278(19) 0.0220(18) -0.0027(14) 0.0014(13) -0.0030(14)
C9 0.0254(16) 0.0212(18) 0.0159(16) -0.0001(13) 0.0003(12) -0.0016(13)
C10 0.0296(18) 0.0269(19) 0.0196(18) 0.0039(14) 0.0028(14) -0.0009(15)
C11 0.0264(17) 0.0221(17) 0.0197(17) -0.0036(13) 0.0031(13) -0.0005(14)
C12 0.0322(17) 0.0225(18) 0.0211(17) 0.0045(15) 0.0067(14) -0.0019(14)
C13 0.052(2) 0.0177(18) 0.0218(19) 0.0033(16) 0.0070(16) 0.0000(14)
C14 0.0312(17) 0.0195(17) 0.0189(17) -0.0001(14) -0.0006(13) -0.0003(14)
N1 0.0361(15) 0.0246(15) 0.0143(14) -0.0001(12) 0.0013(11) -0.0016(12)
N2 0.0389(16) 0.0226(16) 0.0166(14) 0.0001(13) 0.0037(12) -0.0001(12)
O1 0.0429(14) 0.0386(15) 0.0176(13) -0.0120(12) 0.0027(10) -0.0016(11)
O2 0.0609(18) 0.0298(15) 0.0381(16) -0.0123(13) 0.0156(13) 0.0004(12)
O3 0.0435(15) 0.0333(16) 0.0353(15) 0.0096(12) 0.0024(12) -0.0073(11)
O4 0.0301(13) 0.0392(15) 0.0253(13) 0.0004(11) -0.0062(10) -0.0009(11)
O5 0.0435(14) 0.0195(13) 0.0209(12) 0.0018(10) 0.0076(10) 0.0008(9)
O6 0.0693(18) 0.0215(13) 0.0217(13) 0.0015(13) 0.0118(12) 0.0042(11)
O7 0.0357(14) 0.0445(17) 0.0271(14) -0.0013(12) -0.0058(11) 0.0005(12)
O8 0.0426(15) 0.0297(15) 0.0368(15) -0.0135(12) 0.0057(12) 0.0036(11)
O9 0.0365(14) 0.0407(17) 0.0363(15) 0.0027(11) 0.0055(11) 0.0031(12)
O10 0.0451(16) 0.067(2) 0.0419(17) 0.0212(14) -0.0135(13) -0.0174(15)
O11 0.0368(14) 0.0511(18) 0.0379(15) -0.0088(12) -0.0039(12) 0.0113(13)
Zn1 0.0361(2) 0.0216(2) 0.0185(2) 0.00141(17) 0.00540(16) 0.00126(16)

loop_
_atom_type_symbol
_atom_type_description
_atom_type_scat_dispersion_real
_atom_type_scat_dispersion_imag
_atom_type_scat_source
C C 0.0033 0.0016 'International Tables Vol C Tables 4.2.6.8 and 6.1.1.4'
H H 0.0000 0.0000 'International Tables Vol C Tables 4.2.6.8 and 6.1.1.4'
N N 0.0061 0.0033 'International Tables Vol C Tables 4.2.6.8 and 6.1.1.4'
O O 0.0106 0.0060 'International Tables Vol C Tables 4.2.6.8 and 6.1.1.4'
Zn Zn 0.2839 1.4301 'International Tables Vol C Tables 4.2.6.8 and 6.1.1.4'

loop_
_geom_angle_atom_site_label_1
_geom_angle_atom_site_label_2
_geom_angle_atom_site_label_3
_geom_angle_site_symmetry_1
_geom_angle_site_symmetry_3
_geom_angle
_geom_angle_publ_flag
O2 C1 O1 . . 126.1(3) ?
O2 C1 C2 . . 120.5(3) ?
O1 C1 C2 . . 113.4(3) ?
N1 C2 C1 . . 112.3(3) ?
N1 C2 H2A . . 109.1 ?
C1 C2 H2A . . 109.1 ?
N1 C2 H2B . . 109.1 ?
C1 C2 H2B . . 109.1 ?
H2A C2 H2B . . 107.9 ?
O3 C3 N1 . . 125.5(3) ?
O3 C3 C4 . . 128.9(3) ?
N1 C3 C4 . . 105.6(3) ?
C7 C4 C5 3_676 . 121.9(3) ?
C7 C4 C3 3_676 . 129.4(3) ?
C5 C4 C3 . . 108.7(3) ?
C7 C5 C4 . . 122.8(3) ?
C7 C5 C6 . . 130.0(3) ?
C4 C5 C6 . . 107.2(3) ?
O4 C6 N1 . . 125.1(3) ?
O4 C6 C5 . . 128.8(3) ?
N1 C6 C5 . . 106.1(3) ?
C5 C7 C4 . 3_676 115.3(3) ?
C5 C7 H7 . . 122.4 ?
C4 C7 H7 3_676 . 122.4 ?
C9 C8 C11 . 3_665 114.8(3) ?
C9 C8 H8 . . 122.6 ?
C11 C8 H8 3_665 . 122.6 ?
C8 C9 C11 . . 123.1(3) ?
C8 C9 C10 . . 129.2(3) ?
C11 C9 C10 . . 107.7(3) ?
O7 C10 N2 . . 126.1(3) ?
O7 C10 C9 . . 127.9(3) ?
N2 C10 C9 . . 105.9(3) ?
C8 C11 C9 3_665 . 122.2(3) ?
C8 C11 C12 3_665 . 129.8(3) ?
C9 C11 C12 . . 108.0(3) ?
O8 C12 N2 . . 125.3(3) ?
O8 C12 C11 . . 128.5(3) ?
N2 C12 C11 . . 106.1(3) ?
N2 C13 C14 . . 114.0(3) ?
N2 C13 H13A . . 108.8 ?
C14 C13 H13A . . 108.8 ?
N2 C13 H13B . . 108.8 ?
C14 C13 H13B . . 108.8 ?
H13A C13 H13B . . 107.7 ?
O6 C14 O5 . . 124.8(3) ?
O6 C14 C13 . . 118.0(3) ?
O5 C14 C13 . . 117.1(3) ?
C6 N1 C3 . . 112.3(3) ?
C6 N1 C2 . . 122.4(3) ?
C3 N1 C2 . . 125.2(3) ?
C10 N2 C12 . . 112.3(3) ?
C10 N2 C13 . . 124.5(3) ?
C12 N2 C13 . . 123.2(3) ?
C1 O1 Zn1 . . 118.1(2) ?
C14 O5 Zn1 . . 123.5(2) ?
C14 O6 Zn1 . 1_545 136.2(2) ?
Zn1 O9 H9A . . 109.1 ?
Zn1 O9 H9B . . 109.3 ?
H9A O9 H9B . . 108.3 ?
Zn1 O10 H10A . . 109.9 ?
Zn1 O10 H10B . . 109.7 ?
H10A O10 H10B . . 104.4 ?
H11A O11 H11B . . 104.5 ?
O1 Zn1 O6 . 1_565 125.49(10) y
O1 Zn1 O5 . . 122.87(10) y
O6 Zn1 O5 1_565 . 111.61(9) y
O1 Zn1 O10 . . 90.07(11) ?
O6 Zn1 O10 1_565 . 92.86(11) ?
O5 Zn1 O10 . . 85.27(10) ?
O1 Zn1 O9 . . 89.54(10) ?
O6 Zn1 O9 1_565 . 90.61(10) ?
O5 Zn1 O9 . . 91.60(10) ?
O10 Zn1 O9 . . 175.99(11) y

loop_
_geom_bond_atom_site_label_1
_geom_bond_atom_site_label_2
_geom_bond_site_symmetry_2
_geom_bond_distance
_geom_bond_publ_flag
C1 O2 . 1.224(4) ?
C1 O1 . 1.284(4) ?
C1 C2 . 1.521(4) ?
C2 N1 . 1.448(4) ?
C2 H2A . 0.9700 ?
C2 H2B . 0.9700 ?
C3 O3 . 1.208(4) ?
C3 N1 . 1.393(4) ?
C3 C4 . 1.487(4) ?
C4 C7 3_676 1.385(4) ?
C4 C5 . 1.391(4) ?
C5 C7 . 1.381(4) ?
C5 C6 . 1.495(5) ?
C6 O4 . 1.217(4) ?
C6 N1 . 1.390(4) ?
C7 C4 3_676 1.385(4) ?
C7 H7 . 0.9300 ?
C8 C9 . 1.380(4) ?
C8 C11 3_665 1.392(4) ?
C8 H8 . 0.9300 ?
C9 C11 . 1.398(4) ?
C9 C10 . 1.500(4) ?
C10 O7 . 1.207(4) ?
C10 N2 . 1.392(4) ?
C11 C8 3_665 1.392(4) ?
C11 C12 . 1.491(4) ?
C12 O8 . 1.204(4) ?
C12 N2 . 1.395(4) ?
C13 N2 . 1.451(4) ?
C13 C14 . 1.525(4) ?
C13 H13A . 0.9700 ?
C13 H13B . 0.9700 ?
C14 O6 . 1.249(4) ?
C14 O5 . 1.261(4) ?
O1 Zn1 . 1.970(2) y
O5 Zn1 . 2.017(2) y
O6 Zn1 1_545 2.011(2) y
O9 Zn1 . 2.106(2) y
O9 H9A . 0.8592 ?
O9 H9B . 0.8537 ?
O10 Zn1 . 2.095(3) y
O10 H10A . 0.8518 ?
O10 H10B . 0.8559 ?
O11 H11A . 0.8498 ?
O11 H11B . 0.8495 ?
Zn1 O6 1_565 2.012(3) y

loop_
_geom_hbond_atom_site_label_D
_geom_hbond_atom_site_label_H
_geom_hbond_atom_site_label_A
_geom_hbond_site_symmetry_A
_geom_hbond_distance_DH
_geom_hbond_distance_HA
_geom_hbond_distance_DA
_geom_hbond_angle_DHA
O9 H9B O11 2_655 0.85 2.01 2.756(4) 146.3
O9 H9A O11 . 0.86 1.93 2.771(4) 165.8
O10 H10A O4 2_545 0.85 2.26 3.086(3) 162.1
O10 H10B O1 2 0.86 2.04 2.776(4) 143.6
O11 H11A O7 2_645 0.85 2.04 2.856(3) 160.1
O11 H11B O2 1_545 0.85 1.91 2.719(4) 157.6
C7 H7 O8 2_565 0.93 2.33 3.222(4) 162.0
C8 H8 O3 2_655 0.93 2.42 3.338(4) 168.3
C13 H13B O5 1_545 0.97 2.59 3.313(4) 130.9

loop_
_geom_torsion_atom_site_label_1
_geom_torsion_atom_site_label_2
_geom_torsion_atom_site_label_3
_geom_torsion_atom_site_label_4
_geom_torsion_site_symmetry_1
_geom_torsion_site_symmetry_2
_geom_torsion_site_symmetry_3
_geom_torsion_site_symmetry_4
_geom_torsion
_geom_torsion_publ_flag
O2 C1 C2 N1 . . . . 2.8(5) ?
O1 C1 C2 N1 . . . . -177.1(3) ?
O3 C3 C4 C7 . . . 3_676 0.1(6) y
N1 C3 C4 C7 . . . 3_676 178.2(3) ?
O3 C3 C4 C5 . . . . -179.8(3) ?
N1 C3 C4 C5 . . . . -1.6(3) ?
C7 C4 C5 C7 3_676 . . . -0.8(5) ?
C3 C4 C5 C7 . . . . 179.1(3) y
C7 C4 C5 C6 3_676 . . . 179.6(3) ?
C3 C4 C5 C6 . . . . -0.6(3) ?
C7 C5 C6 O4 . . . . 2.3(6) ?
C4 C5 C6 O4 . . . . -178.0(3) ?
C7 C5 C6 N1 . . . . -177.1(3) ?
C4 C5 C6 N1 . . . . 2.6(3) ?
C4 C5 C7 C4 . . . 3_676 0.7(5) ?
C6 C5 C7 C4 . . . 3_676 -179.7(3) y
C11 C8 C9 C11 3_665 . . . 0.2(5) ?
C11 C8 C9 C10 3_665 . . . -179.8(3) y
C8 C9 C10 O7 . . . . -0.8(6) ?
C11 C9 C10 O7 . . . . 179.2(3) ?
C8 C9 C10 N2 . . . . -179.8(3) ?
C11 C9 C10 N2 . . . . 0.2(3) ?
C8 C9 C11 C8 . . . 3_665 -0.2(5) ?
C10 C9 C11 C8 . . . 3_665 179.8(3) y
C8 C9 C11 C12 . . . . 179.7(3) ?
C10 C9 C11 C12 . . . . -0.3(3) y
C8 C11 C12 O8 3_665 . . . 2.8(6) ?
C9 C11 C12 O8 . . . . -177.1(3) ?
C8 C11 C12 N2 3_665 . . . -179.8(3) ?
C9 C11 C12 N2 . . . . 0.3(3) y
N2 C13 C14 O6 . . . . 167.6(3) y
N2 C13 C14 O5 . . . . -14.8(5) ?
O4 C6 N1 C3 . . . . 176.8(3) ?
C5 C6 N1 C3 . . . . -3.7(3) ?
O4 C6 N1 C2 . . . . 0.8(5) ?
C5 C6 N1 C2 . . . . -179.8(3) y
O3 C3 N1 C6 . . . . -178.4(3) ?
C4 C3 N1 C6 . . . . 3.4(3) ?
O3 C3 N1 C2 . . . . -2.5(5) ?
C4 C3 N1 C2 . . . . 179.3(3) ?
C1 C2 N1 C6 . . . . 70.7(4) y
C1 C2 N1 C3 . . . . -104.8(4) ?
O7 C10 N2 C12 . . . . -179.0(3) y
C9 C10 N2 C12 . . . . -0.1(3) y
O7 C10 N2 C13 . . . . 3.8(5) ?
C9 C10 N2 C13 . . . . -177.2(3) ?
O8 C12 N2 C10 . . . . 177.3(3) ?
C11 C12 N2 C10 . . . . -0.1(3) y
O8 C12 N2 C13 . . . . -5.5(5) ?
C11 C12 N2 C13 . . . . 177.1(3) ?
C14 C13 N2 C10 . . . . 74.7(4) y
C14 C13 N2 C12 . . . . -102.1(4) ?
O2 C1 O1 Zn1 . . . . 12.3(5) y
C2 C1 O1 Zn1 . . . . -167.8(2) ?
O6 C14 O5 Zn1 . . . . 4.7(5) y
C13 C14 O5 Zn1 . . . . -172.8(2) y
O5 C14 O6 Zn1 . . . 1_545 165.7(2) y
C13 C14 O6 Zn1 . . . 1_545 -16.9(5) ?

_cod_database_fobs_code 2312598
